data_7055973
loop_
_publ_author_name
'Wang, Xiu-Li'
'Zhang, Shan'
'Wang, Xiang'
'Zhang, Hui-Xiu'
'Xu, Na'
'Li, Tian-Jiao'

_publ_section_title
;
 Three \b-octamolybdate-based supramolecular hybrids constructed from a
 bis-imidazolyl-bis-amide ligand: fast and selective adsorption activities
 of organic dyes
;
_journal_issue 5
_journal_name_full 'New J. Chem.'
_journal_page_first 2178
_journal_paper_doi 10.1039/C6NJ03573F
_journal_volume 41
_journal_year 2017
_chemical_formula_sum 'C14 H22 Mo4 N6 O17 Zn'
_chemical_formula_weight 995.51
_chemical_name_systematic
; 
 ? 
;
_space_group_IT_number 2
_symmetry_cell_setting triclinic
_symmetry_space_group_name_Hall '-P 1'
_symmetry_space_group_name_H-M 'P -1'
_atom_sites_solution_hydrogens geom
_atom_sites_solution_primary direct
_atom_sites_solution_secondary difmap
_audit_creation_method SHELXL-97
_audit_update_record
;
2015-11-11 deposited with the CCDC.
2017-01-26 downloaded from the CCDC.
;
_cell_angle_alpha 91.417(2)
_cell_angle_beta 102.778(2)
_cell_angle_gamma 96.494(2)
_cell_formula_units_Z 2
_cell_length_a 9.8239(10)
_cell_length_b 11.5351(12)
_cell_length_c 12.3691(13)
_cell_measurement_temperature 293(2)
_cell_volume 1356.4(2)
_computing_cell_refinement 'SMART (Bruker, 2001)'
_computing_data_collection 'SMART (Bruker, 2001)'
_computing_data_reduction 'SAINT+ (Bruker, 1999)'
_computing_molecular_graphics 'PLATON (Spek, 2003)'
_computing_publication_material 'SHELXTL (1998)'
_computing_structure_refinement 'SHELXL-97 (Sheldrick, 1997)'
_computing_structure_solution 'SHELXS-97 (Sheldrick, 1990)'
_diffrn_ambient_temperature 293(2)
_diffrn_measured_fraction_theta_full 0.992
_diffrn_measured_fraction_theta_max 0.992
_diffrn_measurement_device_type 'CCD area detector'
_diffrn_measurement_method 'phi and omega scans'
_diffrn_radiation_monochromator graphite
_diffrn_radiation_source 'fine-focus sealed tube'
_diffrn_radiation_type MoK\a
_diffrn_radiation_wavelength 0.71073
_diffrn_reflns_av_R_equivalents 0.0276
_diffrn_reflns_av_unetI/netI 0.0645
_diffrn_reflns_limit_h_max 12
_diffrn_reflns_limit_h_min -13
_diffrn_reflns_limit_k_max 15
_diffrn_reflns_limit_k_min -15
_diffrn_reflns_limit_l_max 16
_diffrn_reflns_limit_l_min -8
_diffrn_reflns_number 9934
_diffrn_reflns_theta_full 28.22
_diffrn_reflns_theta_max 28.22
_diffrn_reflns_theta_min 1.69
_exptl_absorpt_coefficient_mu 2.758
_exptl_absorpt_correction_T_max 0.5695
_exptl_absorpt_correction_T_min 0.5456
_exptl_absorpt_correction_type multi-scan
_exptl_absorpt_process_details SADABS
_exptl_crystal_colour colorless
_exptl_crystal_density_diffrn 2.437
_exptl_crystal_density_method 'not measured'
_exptl_crystal_description block
_exptl_crystal_F_000 964
_exptl_crystal_size_max 0.25
_exptl_crystal_size_mid 0.24
_exptl_crystal_size_min 0.23
_refine_diff_density_max 1.220
_refine_diff_density_min -0.979
_refine_diff_density_rms 0.158
_refine_ls_extinction_method none
_refine_ls_goodness_of_fit_ref 0.989
_refine_ls_hydrogen_treatment costr
_refine_ls_matrix_type full
_refine_ls_number_parameters 379
_refine_ls_number_reflns 6640
_refine_ls_number_restraints 0
_refine_ls_restrained_S_all 0.989
_refine_ls_R_factor_all 0.0817
_refine_ls_R_factor_gt 0.0401
_refine_ls_shift/su_max 0.001
_refine_ls_shift/su_mean 0.000
_refine_ls_structure_factor_coef Fsqd
_refine_ls_weighting_details 'calc w=1/[\s^2^(Fo^2^)+(0.0402P)^2^+0.0000P] where P=(Fo^2^+2Fc^2^)/3'
_refine_ls_weighting_scheme calc
_refine_ls_wR_factor_gt 0.0779
_refine_ls_wR_factor_ref 0.0910
_reflns_number_gt 4402
_reflns_number_total 6640
_reflns_threshold_expression >2sigma(I)
_cod_data_source_file c6nj03573f2.cif
_cod_data_source_block 1
_cod_depositor_comments 'Adding full bibliography for 7055973--7055975.cif.'
_cod_original_sg_symbol_H-M P-1
_cod_database_code 7055973

loop_
_symmetry_equiv_pos_as_xyz
'x, y, z'
'-x, -y, -z'

loop_
_atom_site_label
_atom_site_type_symbol
_atom_site_fract_x
_atom_site_fract_y
_atom_site_fract_z
_atom_site_U_iso_or_equiv
_atom_site_adp_type
_atom_site_occupancy
_atom_site_symmetry_multiplicity
_atom_site_calc_flag
_atom_site_refinement_flags
Mo1 Mo 0.13431(5) 0.55711(4) 0.11585(4) 0.01723(11) Uani 1 1 d .
Zn1 Zn -0.41404(7) 0.20698(5) 0.27063(5) 0.02573(16) Uani 1 1 d .
O1W O -0.5432(4) 0.2683(3) 0.1248(3) 0.0332(10) Uani 1 1 d .
H1WA H -0.4905 0.3041 0.0875 0.040 Uiso 1 1 d R
H1WB H -0.6273 0.2833 0.0978 0.040 Uiso 1 1 d R
N1 N -0.4036(5) 0.0569(4) 0.1872(4) 0.0226(10) Uani 1 1 d .
O1 O -0.2899(4) 0.1826(3) 0.4353(3) 0.0284(9) Uani 1 1 d .
C1 C 0.0198(6) 0.1829(5) 0.6054(5) 0.0388(16) Uani 1 1 d .
H1A H 0.0756 0.2585 0.6099 0.047 Uiso 1 1 calc R
H1B H -0.0143 0.1586 0.5275 0.047 Uiso 1 1 calc R
Mo2 Mo -0.06437(5) 0.36807(4) 0.25359(4) 0.02014(11) Uani 1 1 d .
O2 O -0.5888(4) 0.0890(3) 0.3102(3) 0.0297(9) Uani 1 1 d .
N2 N -0.3853(5) -0.0899(4) 0.0784(4) 0.0330(12) Uani 1 1 d .
H2B H -0.3548 -0.1307 0.0317 0.040 Uiso 1 1 calc R
C2 C -0.4497(6) 0.4715(5) 0.3273(5) 0.0319(14) Uani 1 1 d .
H2A H -0.5089 0.4892 0.2617 0.038 Uiso 1 1 calc R
O2W O -0.3649(13) 0.7853(6) 0.4942(10) 0.271(8) Uani 1 1 d .
H2WA H -0.4368 0.7968 0.4469 0.325 Uiso 1 1 d R
H2WB H -0.3723 0.8209 0.5520 0.325 Uiso 1 1 d R
Mo3 Mo -0.23281(5) 0.54997(4) 0.09331(4) 0.02119(12) Uani 1 1 d .
N3 N -0.4148(5) 0.3669(4) 0.3507(4) 0.0268(11) Uani 1 1 d .
C3 C -0.3094(6) 0.4926(5) 0.4925(5) 0.0332(14) Uani 1 1 d .
H3A H -0.2555 0.5248 0.5603 0.040 Uiso 1 1 calc R
Mo4 Mo -0.03175(5) 0.74057(4) -0.03692(4) 0.02062(12) Uani 1 1 d .
N4 N -0.3884(5) 0.5492(4) 0.4111(4) 0.0373(13) Uani 1 1 d .
H4C H -0.3976 0.6225 0.4130 0.045 Uiso 1 1 calc R
C4 C 0.1133(7) 0.0939(6) 0.6633(6) 0.0504(19) Uani 1 1 d .
H4A H 0.1811 0.0790 0.6199 0.060 Uiso 1 1 calc R
H4B H 0.1650 0.1268 0.7356 0.060 Uiso 1 1 calc R
N5 N -0.1893(5) 0.2803(4) 0.6006(4) 0.0247(10) Uani 1 1 d .
H5A H -0.1902 0.3431 0.6392 0.030 Uiso 1 1 calc R
C5 C -0.6019(5) -0.0110(4) 0.2637(4) 0.0209(11) Uani 1 1 d .
O6 O -0.2196(4) 0.2752(3) 0.2207(3) 0.0267(9) Uani 1 1 d .
N6 N -0.7002(5) -0.0968(4) 0.2736(4) 0.0275(11) Uani 1 1 d .
H6B H -0.6967 -0.1654 0.2465 0.033 Uiso 1 1 calc R
C6 C -0.4931(6) -0.1264(5) 0.1267(5) 0.0306(14) Uani 1 1 d .
H6A H -0.5472 -0.1991 0.1164 0.037 Uiso 1 1 calc R
O7 O -0.3709(4) 0.4419(3) 0.0588(3) 0.0325(10) Uani 1 1 d .
C7 C -0.8149(6) -0.0792(5) 0.3291(5) 0.0318(14) Uani 1 1 d .
H7A H -0.7729 -0.0425 0.4030 0.038 Uiso 1 1 calc R
O8 O -0.3043(4) 0.6719(3) 0.1189(4) 0.0395(11) Uani 1 1 d .
C8 C -0.5055(6) -0.0338(4) 0.1938(4) 0.0222(12) Uani 1 1 d .
O9 O -0.1637(4) 0.8221(3) -0.0280(4) 0.0363(10) Uani 1 1 d .
C9 C -0.3252(6) 0.3784(5) 0.4545(4) 0.0225(12) Uani 1 1 d .
C10 C -0.9125(6) 0.0018(5) 0.2657(5) 0.0340(14) Uani 1 1 d .
H10A H -0.8596 0.0770 0.2610 0.041 Uiso 1 1 calc R
H10B H -0.9516 -0.0309 0.1908 0.041 Uiso 1 1 calc R
O10 O 0.1187(4) 0.8334(3) 0.0029(3) 0.0314(10) Uani 1 1 d .
C11 C 0.0300(8) -0.0178(6) 0.6771(7) 0.057(2) Uani 1 1 d .
H11A H 0.0919 -0.0682 0.7199 0.068 Uiso 1 1 calc R
H11B H -0.0095 -0.0565 0.6046 0.068 Uiso 1 1 calc R
O11 O 0.2771(4) 0.6590(3) 0.1498(3) 0.0308(9) Uani 1 1 d .
C12 C -0.1037(6) 0.1943(5) 0.6567(5) 0.0312(14) Uani 1 1 d .
H12A H -0.0634 0.2280 0.7320 0.037 Uiso 1 1 calc R
O12 O 0.1179(4) 0.5036(3) 0.2453(3) 0.0234(8) Uani 1 1 d .
C13 C -0.2659(6) 0.2732(5) 0.4970(4) 0.0215(11) Uani 1 1 d .
O13 O -0.0164(4) 0.6576(3) 0.1046(3) 0.0204(8) Uani 1 1 d .
C14 C -0.3341(6) 0.0212(5) 0.1157(5) 0.0296(13) Uani 1 1 d .
H14A H -0.2606 0.0657 0.0941 0.036 Uiso 1 1 calc R
O14 O -0.0735(3) 0.4244(3) 0.0568(3) 0.0176(8) Uani 1 1 d .
O15 O -0.1473(4) 0.5113(3) 0.2383(3) 0.0231(8) Uani 1 1 d .
O16 O -0.0057(4) 0.3615(3) 0.3921(3) 0.0378(10) Uani 1 1 d .
O17 O 0.0535(4) 0.2764(3) 0.1927(3) 0.0237(8) Uani 1 1 d .
O20 O -0.2097(4) 0.5747(3) -0.0629(3) 0.0196(8) Uani 1 1 d .

loop_
_atom_site_aniso_label
_atom_site_aniso_U_11
_atom_site_aniso_U_22
_atom_site_aniso_U_33
_atom_site_aniso_U_23
_atom_site_aniso_U_13
_atom_site_aniso_U_12
Mo1 0.0168(2) 0.0156(2) 0.0165(2) -0.00048(17) 0.00125(19) -0.00483(18)
Zn1 0.0300(4) 0.0213(3) 0.0235(3) -0.0049(3) 0.0054(3) -0.0047(3)
O1W 0.025(2) 0.041(2) 0.029(2) 0.0058(18) 0.0003(18) -0.0041(18)
N1 0.025(2) 0.019(2) 0.024(2) -0.0034(18) 0.009(2) -0.0049(19)
O1 0.039(2) 0.0193(19) 0.024(2) -0.0055(16) 0.0031(19) 0.0020(17)
C1 0.035(4) 0.038(4) 0.047(4) 0.011(3) 0.019(3) 0.001(3)
Mo2 0.0212(2) 0.0192(2) 0.0187(2) 0.00275(18) 0.0045(2) -0.00343(19)
O2 0.034(2) 0.0168(19) 0.040(2) -0.0083(17) 0.018(2) -0.0062(17)
N2 0.041(3) 0.023(2) 0.039(3) -0.004(2) 0.020(3) 0.003(2)
C2 0.034(3) 0.036(3) 0.027(3) 0.002(3) 0.005(3) 0.012(3)
O2W 0.429(18) 0.079(6) 0.390(16) -0.114(8) 0.361(16) -0.111(8)
Mo3 0.0205(2) 0.0188(2) 0.0264(3) 0.00475(19) 0.0098(2) 0.00185(19)
N3 0.028(3) 0.024(2) 0.026(3) -0.0014(19) 0.002(2) 0.005(2)
C3 0.039(4) 0.024(3) 0.031(3) -0.006(3) 0.001(3) -0.001(3)
Mo4 0.0234(3) 0.0137(2) 0.0265(3) 0.00359(18) 0.0100(2) 0.00045(19)
N4 0.046(3) 0.020(2) 0.045(3) -0.003(2) 0.008(3) 0.007(2)
C4 0.033(4) 0.066(5) 0.052(5) 0.008(4) 0.008(4) 0.008(4)
N5 0.028(3) 0.018(2) 0.025(2) 0.0021(18) 0.001(2) 0.0002(19)
C5 0.021(3) 0.021(3) 0.020(3) 0.005(2) 0.003(2) 0.003(2)
O6 0.025(2) 0.023(2) 0.032(2) 0.0006(16) 0.0099(18) -0.0022(16)
N6 0.033(3) 0.017(2) 0.036(3) 0.001(2) 0.018(2) 0.000(2)
C6 0.036(3) 0.020(3) 0.037(3) 0.001(2) 0.015(3) -0.005(2)
O7 0.025(2) 0.033(2) 0.038(2) 0.0139(18) 0.0077(19) -0.0049(18)
C7 0.030(3) 0.026(3) 0.043(4) 0.006(3) 0.017(3) 0.000(3)
O8 0.042(3) 0.034(2) 0.053(3) 0.009(2) 0.028(2) 0.012(2)
C8 0.026(3) 0.018(3) 0.023(3) 0.000(2) 0.009(2) -0.003(2)
O9 0.044(3) 0.023(2) 0.050(3) 0.0110(19) 0.024(2) 0.0127(19)
C9 0.021(3) 0.026(3) 0.017(3) -0.002(2) 0.001(2) -0.003(2)
C10 0.040(4) 0.026(3) 0.037(4) 0.009(3) 0.010(3) 0.005(3)
O10 0.038(2) 0.022(2) 0.035(2) 0.0024(17) 0.017(2) -0.0074(18)
C11 0.047(5) 0.051(5) 0.074(6) 0.010(4) 0.013(4) 0.015(4)
O11 0.027(2) 0.027(2) 0.034(2) -0.0020(17) 0.0049(19) -0.0099(17)
C12 0.029(3) 0.030(3) 0.033(3) 0.009(3) 0.004(3) -0.001(3)
O12 0.0200(19) 0.027(2) 0.0194(19) -0.0031(15) 0.0003(16) -0.0053(16)
C13 0.021(3) 0.027(3) 0.016(3) 0.001(2) 0.006(2) -0.004(2)
O13 0.027(2) 0.0155(17) 0.0184(18) -0.0018(14) 0.0064(16) -0.0010(15)
C14 0.032(3) 0.027(3) 0.032(3) 0.004(2) 0.012(3) -0.001(3)
O14 0.0185(19) 0.0137(17) 0.0206(19) 0.0003(14) 0.0064(16) -0.0016(14)
O15 0.031(2) 0.0175(18) 0.022(2) -0.0015(15) 0.0112(17) -0.0025(16)
O16 0.045(3) 0.042(2) 0.024(2) 0.0079(18) 0.006(2) -0.002(2)
O17 0.025(2) 0.0210(19) 0.027(2) 0.0076(15) 0.0086(17) 0.0030(16)
O20 0.0184(19) 0.0208(18) 0.0187(19) 0.0052(14) 0.0014(15) 0.0031(15)

loop_
_atom_type_symbol
_atom_type_description
_atom_type_scat_dispersion_real
_atom_type_scat_dispersion_imag
_atom_type_scat_source
C C 0.0033 0.0016 'International Tables Vol C Tables 4.2.6.8 and 6.1.1.4'
H H 0.0000 0.0000 'International Tables Vol C Tables 4.2.6.8 and 6.1.1.4'
N N 0.0061 0.0033 'International Tables Vol C Tables 4.2.6.8 and 6.1.1.4'
O O 0.0106 0.0060 'International Tables Vol C Tables 4.2.6.8 and 6.1.1.4'
Zn Zn 0.2839 1.4301 'International Tables Vol C Tables 4.2.6.8 and 6.1.1.4'
Mo Mo -1.6832 0.6857 'International Tables Vol C Tables 4.2.6.8 and 6.1.1.4'

loop_
_geom_angle_atom_site_label_1
_geom_angle_atom_site_label_2
_geom_angle_atom_site_label_3
_geom_angle
_geom_angle_site_symmetry_1
_geom_angle_site_symmetry_3
O11 Mo1 O12 103.18(17) . .
O11 Mo1 O20 102.61(17) . 2_565
O12 Mo1 O20 97.45(15) . 2_565
O11 Mo1 O13 100.18(17) . .
O12 Mo1 O13 95.15(15) . .
O20 Mo1 O13 150.61(14) 2_565 .
O11 Mo1 O14 100.66(16) . 2_565
O12 Mo1 O14 155.97(14) . 2_565
O20 Mo1 O14 80.11(13) 2_565 2_565
O13 Mo1 O14 77.64(13) . 2_565
O11 Mo1 O14 175.34(16) . .
O12 Mo1 O14 80.63(13) . .
O20 Mo1 O14 79.35(13) 2_565 .
O13 Mo1 O14 76.66(12) . .
O14 Mo1 O14 75.42(13) 2_565 .
O11 Mo1 Mo4 89.41(13) . .
O12 Mo1 Mo4 131.39(12) . .
O20 Mo1 Mo4 125.67(10) 2_565 .
O13 Mo1 Mo4 36.24(10) . .
O14 Mo1 Mo4 45.57(9) 2_565 .
O14 Mo1 Mo4 86.04(8) . .
N1 Zn1 N3 176.03(18) . .
N1 Zn1 O1W 90.76(16) . .
N3 Zn1 O1W 88.30(16) . .
N1 Zn1 O1 102.33(16) . .
N3 Zn1 O1 78.66(16) . .
O1W Zn1 O1 166.91(14) . .
N1 Zn1 O6 86.41(15) . .
N3 Zn1 O6 89.77(16) . .
O1W Zn1 O6 91.91(14) . .
O1 Zn1 O6 89.23(15) . .
N1 Zn1 O2 77.90(15) . .
N3 Zn1 O2 106.01(16) . .
O1W Zn1 O2 94.11(15) . .
O1 Zn1 O2 88.44(15) . .
O6 Zn1 O2 163.25(13) . .
C14 N1 C8 106.6(4) . .
C14 N1 Zn1 137.6(4) . .
C8 N1 Zn1 115.2(3) . .
C13 O1 Zn1 112.9(3) . .
C12 C1 C4 112.1(5) . .
O16 Mo2 O6 105.21(19) . .
O16 Mo2 O17 103.68(18) . .
O6 Mo2 O17 99.61(16) . .
O16 Mo2 O15 103.75(18) . .
O6 Mo2 O15 96.75(16) . .
O17 Mo2 O15 142.91(14) . .
O16 Mo2 O12 91.20(16) . .
O6 Mo2 O12 163.39(15) . .
O17 Mo2 O12 78.54(14) . .
O15 Mo2 O12 76.41(14) . .
O16 Mo2 O14 160.11(16) . .
O6 Mo2 O14 94.67(14) . .
O17 Mo2 O14 71.81(13) . .
O15 Mo2 O14 73.87(12) . .
O12 Mo2 O14 68.98(11) . .
C5 O2 Zn1 112.3(3) . .
C14 N2 C6 108.7(5) . .
N3 C2 N4 110.7(5) . .
O8 Mo3 O7 105.4(2) . .
O8 Mo3 O15 101.83(19) . .
O7 Mo3 O15 101.25(17) . .
O8 Mo3 O20 100.68(17) . .
O7 Mo3 O20 96.33(16) . .
O15 Mo3 O20 146.47(15) . .
O8 Mo3 O13 91.25(16) . .
O7 Mo3 O13 161.51(16) . .
O15 Mo3 O13 82.79(13) . .
O20 Mo3 O13 72.18(13) . .
O8 Mo3 O14 162.08(16) . .
O7 Mo3 O14 92.02(16) . .
O15 Mo3 O14 78.49(13) . .
O20 Mo3 O14 72.53(12) . .
O13 Mo3 O14 70.94(11) . .
C2 N3 C9 106.4(5) . .
C2 N3 Zn1 139.6(4) . .
C9 N3 Zn1 112.1(3) . .
N4 C3 C9 106.0(5) . .
O10 Mo4 O9 105.34(19) . .
O10 Mo4 O17 102.77(17) . 2_565
O9 Mo4 O17 101.20(18) . 2_565
O10 Mo4 O13 97.15(17) . .
O9 Mo4 O13 100.11(17) . .
O17 Mo4 O13 145.64(14) 2_565 .
O10 Mo4 O14 96.46(15) . 2_565
O9 Mo4 O14 157.80(16) . 2_565
O17 Mo4 O14 77.55(13) 2_565 2_565
O13 Mo4 O14 72.58(13) . 2_565
O10 Mo4 O20 164.87(16) . .
O9 Mo4 O20 85.81(16) . .
O17 Mo4 O20 84.60(13) 2_565 .
O13 Mo4 O20 70.42(12) . .
O14 Mo4 O20 71.98(11) 2_565 .
O10 Mo4 Mo1 85.64(13) . .
O9 Mo4 Mo1 135.59(14) . .
O17 Mo4 Mo1 118.44(11) 2_565 .
O13 Mo4 Mo1 35.48(10) . .
O14 Mo4 Mo1 40.94(8) 2_565 .
O20 Mo4 Mo1 79.23(8) . .
C2 N4 C3 108.3(5) . .
C11 C4 C1 112.0(6) . .
C13 N5 C12 127.9(5) . .
O2 C5 N6 123.6(5) . .
O2 C5 C8 118.3(5) . .
N6 C5 C8 118.1(5) . .
Mo2 O6 Zn1 146.9(2) . .
C5 N6 C7 122.8(4) . .
N2 C6 C8 105.6(5) . .
N6 C7 C12 110.8(5) . 2_456
N6 C7 C10 111.2(5) . .
C12 C7 C10 110.5(5) 2_456 .
C6 C8 N1 109.1(5) . .
C6 C8 C5 134.6(5) . .
N1 C8 C5 116.3(4) . .
C3 C9 N3 108.7(5) . .
C3 C9 C13 134.6(5) . .
N3 C9 C13 116.7(4) . .
C11 C10 C7 110.5(5) 2_456 .
C4 C11 C10 112.9(6) . 2_456
N5 C12 C1 110.7(5) . .
N5 C12 C7 114.7(5) . 2_456
C1 C12 C7 113.8(5) . 2_456
Mo1 O12 Mo2 119.51(17) . .
O1 C13 N5 123.8(5) . .
O1 C13 C9 118.9(5) . .
N5 C13 C9 117.4(5) . .
Mo1 O13 Mo4 108.28(16) . .
Mo1 O13 Mo3 111.83(14) . .
Mo4 O13 Mo3 106.23(15) . .
N1 C14 N2 109.9(5) . .
Mo1 O14 Mo4 93.50(12) 2_565 2_565
Mo1 O14 Mo3 92.20(12) 2_565 .
Mo4 O14 Mo3 162.09(15) 2_565 .
Mo1 O14 Mo1 104.58(13) 2_565 .
Mo4 O14 Mo1 97.73(12) 2_565 .
Mo3 O14 Mo1 97.24(11) . .
Mo1 O14 Mo2 164.41(16) 2_565 .
Mo4 O14 Mo2 86.20(11) 2_565 .
Mo3 O14 Mo2 83.79(10) . .
Mo1 O14 Mo2 90.88(11) . .
Mo3 O15 Mo2 117.48(17) . .
Mo4 O17 Mo2 120.09(19) 2_565 .
Mo1 O20 Mo3 109.47(15) 2_565 .
Mo1 O20 Mo4 108.13(15) 2_565 .
Mo3 O20 Mo4 102.36(14) . .

loop_
_geom_bond_atom_site_label_1
_geom_bond_atom_site_label_2
_geom_bond_distance
_geom_bond_site_symmetry_2
Mo1 O11 1.693(4) .
Mo1 O12 1.764(3) .
Mo1 O20 1.926(3) 2_565
Mo1 O13 1.964(4) .
Mo1 O14 2.109(3) 2_565
Mo1 O14 2.372(3) .
Mo1 Mo4 3.2133(7) .
Zn1 N1 2.017(4) .
Zn1 N3 2.073(4) .
Zn1 O1W 2.149(4) .
Zn1 O1 2.173(4) .
Zn1 O6 2.204(4) .
Zn1 O2 2.217(4) .
N1 C14 1.315(7) .
N1 C8 1.381(6) .
O1 C13 1.247(6) .
C1 C12 1.505(8) .
C1 C4 1.540(9) .
Mo2 O16 1.689(4) .
Mo2 O6 1.724(4) .
Mo2 O17 1.910(4) .
Mo2 O15 1.919(3) .
Mo2 O12 2.262(3) .
Mo2 O14 2.520(3) .
O2 C5 1.256(6) .
N2 C14 1.354(7) .
N2 C6 1.360(7) .
C2 N3 1.313(7) .
C2 N4 1.341(7) .
Mo3 O8 1.695(4) .
Mo3 O7 1.706(4) .
Mo3 O15 1.892(4) .
Mo3 O20 2.018(3) .
Mo3 O13 2.312(3) .
Mo3 O14 2.355(3) .
N3 C9 1.380(6) .
C3 N4 1.358(7) .
C3 C9 1.367(7) .
Mo4 O10 1.693(4) .
Mo4 O9 1.707(4) .
Mo4 O17 1.894(4) 2_565
Mo4 O13 2.001(3) .
Mo4 O14 2.299(3) 2_565
Mo4 O20 2.405(3) .
C4 C11 1.481(9) .
N5 C13 1.329(6) .
N5 C12 1.461(7) .
C5 N6 1.330(6) .
C5 C8 1.457(7) .
N6 C7 1.472(7) .
C6 C8 1.369(7) .
C7 C12 1.506(7) 2_456
C7 C10 1.521(8) .
C9 C13 1.465(7) .
C10 C11 1.507(9) 2_456
C11 C10 1.507(9) 2_456
C12 C7 1.506(7) 2_456
O14 Mo1 2.109(3) 2_565
O14 Mo4 2.299(3) 2_565
O17 Mo4 1.894(4) 2_565
O20 Mo1 1.926(3) 2_565
